data_9000095
loop_
_publ_author_name
'Graf, D. L.'

_publ_section_title
;
 Crystallographic tables for the rhombohedral carbonates
;
_journal_name_full 'American Mineralogist'
_journal_page_first 1283
_journal_page_last 1316
_journal_volume 46
_journal_year 1961
_chemical_formula_structural Ca(CO3)
_chemical_formula_sum 'C Ca O3'
_chemical_name_mineral Calcite
_space_group_crystal_system trigonal
_space_group_IT_number 167
_space_group_name_Hall '-R 3 2"c'
_space_group_name_H-M_alt 'R -3 c :H'
_symmetry_space_group_name_H-M 'R -3 c'
_cell_angle_alpha 90
_cell_angle_beta 90
_cell_angle_gamma 120
_cell_formula_units_Z 6
_cell_length_a 4.9900
_cell_length_b 4.9900
_cell_length_c 17.0615
_cell_volume 367.916
_database_code_amcsd 0000098
_exptl_crystal_density_diffrn 2.710
_cod_original_sg_symbol_H-M 'R -3 c'
_cod_original_formula_sum 'Ca C O3'
_cod_database_code 9000095

loop_
_space_group_symop_id
_space_group_symop_operation_xyz
1 x,y,z
2 2/3+x,1/3+y,1/3+z
3 1/3+x,2/3+y,2/3+z
4 x,x-y,1/2+z
5 2/3+x,1/3+x-y,5/6+z
6 1/3+x,2/3+x-y,1/6+z
7 y,x,1/2-z
8 2/3+y,1/3+x,5/6-z
9 1/3+y,2/3+x,1/6-z
10 -x+y,y,1/2+z
11 2/3-x+y,1/3+y,5/6+z
12 1/3-x+y,2/3+y,1/6+z
13 -x,-x+y,1/2-z
14 2/3-x,1/3-x+y,5/6-z
15 1/3-x,2/3-x+y,1/6-z
16 -y,-x,1/2+z
17 2/3-y,1/3-x,5/6+z
18 1/3-y,2/3-x,1/6+z
19 x-y,-y,1/2-z
20 2/3+x-y,1/3-y,5/6-z
21 1/3+x-y,2/3-y,1/6-z
22 y,-x+y,-z
23 2/3+y,1/3-x+y,1/3-z
24 1/3+y,2/3-x+y,2/3-z
25 -x+y,-x,z
26 2/3-x+y,1/3-x,1/3+z
27 1/3-x+y,2/3-x,2/3+z
28 -x,-y,-z
29 2/3-x,1/3-y,1/3-z
30 1/3-x,2/3-y,2/3-z
31 -y,x-y,z
32 2/3-y,1/3+x-y,1/3+z
33 1/3-y,2/3+x-y,2/3+z
34 x-y,x,-z
35 2/3+x-y,1/3+x,1/3-z
36 1/3+x-y,2/3+x,2/3-z

loop_
_atom_site_label
_atom_site_fract_x
_atom_site_fract_y
_atom_site_fract_z
Ca 0.00000 0.00000 0.00000
C 0.00000 0.00000 0.25000
O 0.25780 0.00000 0.25000

loop_
_cod_related_entry_id
_cod_related_entry_database
_cod_related_entry_code
1 AMCSD 0000098
